data_4518794
loop_
_publ_author_name
'Ibrahim, Hamada Mohamed'
'Behbehani, Haider'

_publ_section_title
;
 TFA-catalyzed Q-Tube Reactor-Assisted Strategy for the Synthesis of
 Pyrido[1,2-<i>b</i>][1,2,4]triazine and
 Pyrido[1',2':2,3][1,2,4]triazino[5,6-<i>b</i>]indole Derivatives.
;
_journal_issue 24
_journal_name_full 'ACS omega'
_journal_page_first 16086
_journal_page_last 16099
_journal_paper_doi 10.1021/acsomega.1c01980
_journal_volume 6
_journal_year 2021
_chemical_formula_moiety 'C16 H12 N4 O2'
_chemical_formula_sum 'C16 H12 N4 O2'
_chemical_formula_weight 292.30
_space_group_IT_number 2
_space_group_name_Hall '-P 1'
_space_group_name_H-M_alt 'P -1'
_symmetry_cell_setting triclinic
_symmetry_Int_Tables_number 2
_symmetry_space_group_name_Hall '-P 1'
_symmetry_space_group_name_H-M 'P -1'
_atom_sites_solution_hydrogens geom
_atom_sites_solution_primary direct
_atom_sites_solution_secondary difmap
_cell_angle_alpha 94.407(7)
_cell_angle_beta 91.928(7)
_cell_angle_gamma 97.087(7)
_cell_formula_units_Z 4
_cell_length_a 7.8674(12)
_cell_length_b 10.8182(15)
_cell_length_c 16.305(3)
_cell_measurement_reflns_used 3248
_cell_measurement_temperature 293
_cell_measurement_theta_max 25.02
_cell_measurement_theta_min 3.02
_cell_volume 1371.8(4)
_computing_cell_refinement 'CrystalClear-SM Expert 2.0 r4'
_computing_data_collection 'CrystalClear-SM Expert 2.0 r4 (Rigaku, 2009)'
_computing_data_reduction 'CrystalClear-SM Expert 2.0 r4'
_computing_molecular_graphics 'CrystalStructure 4.0'
_computing_publication_material 'CrystalStructure 4.0 (Rigaku, 2010)'
_computing_structure_refinement 'SHELXL97 (Sheldrick, 2008)'
_computing_structure_solution 'Il Milione (Burla, et al., 2007)'
_diffrn_ambient_temperature 293
_diffrn_detector_area_resol_mean 10.000
_diffrn_measured_fraction_theta_full 0.994
_diffrn_measured_fraction_theta_max 0.994
_diffrn_measurement_device_type 'Rigaku R-AXIS RAPID'
_diffrn_measurement_method \w
_diffrn_radiation_type 'Mo K\a'
_diffrn_radiation_wavelength 0.71075
_diffrn_reflns_av_R_equivalents 0.0674
_diffrn_reflns_limit_h_max 9
_diffrn_reflns_limit_h_min -9
_diffrn_reflns_limit_k_max 12
_diffrn_reflns_limit_k_min -12
_diffrn_reflns_limit_l_max 16
_diffrn_reflns_limit_l_min -19
_diffrn_reflns_number 10889
_diffrn_reflns_theta_full 25.03
_diffrn_reflns_theta_max 25.03
_diffrn_standards_number 0
_exptl_absorpt_coefficient_mu 0.098
_exptl_absorpt_correction_T_max 0.997
_exptl_absorpt_correction_T_min 0.663
_exptl_absorpt_correction_type multi-scan
_exptl_absorpt_process_details 'ABSCOR (Rigaku, 1995)'
_exptl_crystal_colour Yellow
_exptl_crystal_density_diffrn 1.415
_exptl_crystal_density_method 'not measured'
_exptl_crystal_description Platelet
_exptl_crystal_F_000 608.00
_exptl_crystal_size_max 0.200
_exptl_crystal_size_mid 0.110
_exptl_crystal_size_min 0.030
_refine_diff_density_max 0.260
_refine_diff_density_min -0.250
_refine_ls_extinction_method none
_refine_ls_goodness_of_fit_ref 1.038
_refine_ls_hydrogen_treatment constr
_refine_ls_number_parameters 401
_refine_ls_number_reflns 4829
_refine_ls_number_restraints 0
_refine_ls_R_factor_gt 0.0830
_refine_ls_shift/su_max 0.001
_refine_ls_structure_factor_coef Fsqd
_refine_ls_weighting_details 'w = 1/[\s^2^(Fo^2^)+(0.1310P)^2^+0.2941P] where P=(Fo^2^+2Fc^2^)/3'
_refine_ls_weighting_scheme calc
_refine_ls_wR_factor_ref 0.2880
_reflns_number_gt 1987
_reflns_number_total 4829
_reflns_threshold_expression F^2^>2.0\s(F^2^)
_cod_data_source_file ao1c01980_si_002.cif
_cod_data_source_block User-defined
_cod_depositor_comments 'Adding full bibliography for 4518794--4518800.cif.'
_cod_database_code 4518794

loop_
_symmetry_equiv_pos_site_id
_symmetry_equiv_pos_as_xyz
1 +X,+Y,+Z
2 -X,-Y,-Z

loop_
_atom_site_label
_atom_site_type_symbol
_atom_site_fract_x
_atom_site_fract_y
_atom_site_fract_z
_atom_site_U_iso_or_equiv
_atom_site_adp_type
_atom_site_occupancy
_atom_site_symmetry_multiplicity
_atom_site_calc_flag
_atom_site_refinement_flags
_atom_site_disorder_assembly
_atom_site_disorder_group
O1 O -0.2504(6) 0.4264(4) 1.1142(3) 0.0798(13) Uani 1.0 2 d . . .
O2 O 0.1185(6) 0.3641(4) 0.4620(3) 0.0698(12) Uani 1.0 2 d . . .
O3 O 0.3115(6) 0.0621(4) 0.3406(3) 0.0740(12) Uani 1.0 2 d . . .
O4 O 0.4118(7) 0.1705(5) 1.0217(3) 0.0895(15) Uani 1.0 2 d . . .
N1 N -0.0861(6) 0.1938(4) 0.9462(3) 0.0606(13) Uani 1.0 2 d . . .
N2 N -0.0998(7) 0.1561(5) 1.0247(3) 0.0659(14) Uani 1.0 2 d . . .
N3 N -0.1702(6) 0.3929(4) 0.9822(3) 0.0583(13) Uani 1.0 2 d . . .
N4 N -0.1624(7) 0.5575(5) 0.8085(3) 0.0735(15) Uani 1.0 2 d . . .
N5 N 0.5219(6) 0.2954(4) 0.5236(3) 0.0514(11) Uani 1.0 2 d . . .
N6 N 0.5461(6) 0.3305(4) 0.4449(3) 0.0585(13) Uani 1.0 2 d . . .
N7 N 0.3590(6) 0.1017(4) 0.4805(3) 0.0528(12) Uani 1.0 2 d . . .
N8 N 0.2354(8) -0.0441(5) 0.6547(4) 0.0777(16) Uani 1.0 2 d . . .
C1 C -0.1504(8) 0.2351(5) 1.0791(4) 0.0607(16) Uani 1.0 2 d . . .
C2 C -0.1960(8) 0.3585(6) 1.0602(4) 0.0618(16) Uani 1.0 2 d . . .
C3 C -0.1160(7) 0.3129(5) 0.9281(4) 0.0517(14) Uani 1.0 2 d . . .
C4 C -0.0884(7) 0.3398(5) 0.8444(4) 0.0539(15) Uani 1.0 2 d . . .
C5 C -0.0358(7) 0.2561(5) 0.7862(4) 0.0554(15) Uani 1.0 2 d . . .
C6 C -0.0177(8) 0.1359(6) 0.8097(4) 0.0660(17) Uani 1.0 2 d . . .
C7 C -0.0385(8) 0.1087(6) 0.8876(4) 0.0688(17) Uani 1.0 2 d . . .
C8 C -0.1639(9) 0.1970(6) 1.1640(4) 0.086(2) Uani 1.0 2 d . . .
C9 C -0.1250(7) 0.4630(6) 0.8255(4) 0.0579(15) Uani 1.0 2 d . . .
C10 C -0.0039(8) 0.2854(5) 0.7004(4) 0.0587(15) Uani 1.0 2 d . . .
C11 C -0.0624(7) 0.2003(5) 0.6348(4) 0.0603(16) Uani 1.0 2 d . . .
C12 C -0.0273(7) 0.2244(6) 0.5537(4) 0.0596(15) Uani 1.0 2 d . . .
C13 C 0.0698(7) 0.3325(5) 0.5386(4) 0.0570(15) Uani 1.0 2 d . . .
C14 C 0.1337(7) 0.4179(6) 0.6034(4) 0.0586(15) Uani 1.0 2 d . . .
C15 C 0.0960(7) 0.3960(5) 0.6840(4) 0.0578(15) Uani 1.0 2 d . . .
C16 C 0.0308(9) 0.2925(6) 0.3923(4) 0.0754(18) Uani 1.0 2 d . . .
C17 C 0.4748(7) 0.2509(6) 0.3871(4) 0.0552(15) Uani 1.0 2 d . . .
C18 C 0.3771(7) 0.1314(5) 0.4009(4) 0.0577(15) Uani 1.0 2 d . . .
C19 C 0.4321(7) 0.1839(5) 0.5392(4) 0.0491(13) Uani 1.0 2 d . . .
C20 C 0.4159(7) 0.1611(5) 0.6231(4) 0.0492(13) Uani 1.0 2 d . . .
C21 C 0.4831(7) 0.2479(5) 0.6872(4) 0.0503(14) Uani 1.0 2 d . . .
C22 C 0.5727(7) 0.3619(5) 0.6642(4) 0.0560(15) Uani 1.0 2 d . . .
C23 C 0.5929(7) 0.3822(5) 0.5850(4) 0.0589(15) Uani 1.0 2 d . . .
C24 C 0.4939(10) 0.2881(6) 0.3007(4) 0.083(2) Uani 1.0 2 d . . .
C25 C 0.3160(8) 0.0455(6) 0.6399(3) 0.0526(14) Uani 1.0 2 d . . .
C26 C 0.4679(7) 0.2285(5) 0.7752(4) 0.0553(15) Uani 1.0 2 d . . .
C27 C 0.4971(8) 0.1164(5) 0.8075(4) 0.0594(15) Uani 1.0 2 d . . .
C28 C 0.4807(8) 0.1011(6) 0.8901(4) 0.0651(17) Uani 1.0 2 d . . .
C29 C 0.4285(8) 0.1969(6) 0.9420(4) 0.0629(16) Uani 1.0 2 d . . .
C30 C 0.4002(8) 0.3073(6) 0.9117(4) 0.0640(16) Uani 1.0 2 d . . .
C31 C 0.4207(8) 0.3241(5) 0.8297(4) 0.0621(16) Uani 1.0 2 d . . .
C32 C 0.3454(9) 0.2604(8) 1.0763(4) 0.092(3) Uani 1.0 2 d . . .
H6 H 0.0091 0.0748 0.7707 0.0792 Uiso 1.0 2 calc R . .
H7 H -0.0203 0.0299 0.9024 0.0825 Uiso 1.0 2 calc R . .
H8A H -0.1399 0.1123 1.1653 0.1028 Uiso 1.0 2 calc R . .
H8B H -0.2778 0.2031 1.1819 0.1028 Uiso 1.0 2 calc R . .
H8C H -0.0828 0.2510 1.2000 0.1028 Uiso 1.0 2 calc R . .
H11 H -0.1266 0.1253 0.6449 0.0724 Uiso 1.0 2 calc R . .
H12 H -0.0702 0.1669 0.5104 0.0715 Uiso 1.0 2 calc R . .
H14 H 0.2026 0.4906 0.5928 0.0703 Uiso 1.0 2 calc R . .
H15 H 0.1372 0.4548 0.7269 0.0694 Uiso 1.0 2 calc R . .
H16A H -0.0907 0.2904 0.3975 0.0905 Uiso 1.0 2 calc R . .
H16B H 0.0603 0.2088 0.3899 0.0905 Uiso 1.0 2 calc R . .
H16C H 0.0638 0.3302 0.3429 0.0905 Uiso 1.0 2 calc R . .
H22 H 0.6178 0.4232 0.7050 0.0672 Uiso 1.0 2 calc R . .
H23 H 0.6557 0.4559 0.5715 0.0707 Uiso 1.0 2 calc R . .
H24A H 0.5755 0.3619 0.3010 0.0994 Uiso 1.0 2 calc R . .
H24B H 0.3851 0.3049 0.2787 0.0994 Uiso 1.0 2 calc R . .
H24C H 0.5333 0.2214 0.2672 0.0994 Uiso 1.0 2 calc R . .
H27 H 0.5279 0.0514 0.7727 0.0712 Uiso 1.0 2 calc R . .
H28 H 0.5042 0.0273 0.9112 0.0781 Uiso 1.0 2 calc R . .
H30 H 0.3670 0.3712 0.9466 0.0768 Uiso 1.0 2 calc R . .
H31 H 0.4029 0.4001 0.8099 0.0745 Uiso 1.0 2 calc R . .
H32A H 0.2397 0.2808 1.0530 0.1109 Uiso 1.0 2 calc R . .
H32B H 0.4267 0.3346 1.0843 0.1109 Uiso 1.0 2 calc R . .
H32C H 0.3252 0.2264 1.1283 0.1109 Uiso 1.0 2 calc R . .

loop_
_atom_site_aniso_label
_atom_site_aniso_U_11
_atom_site_aniso_U_22
_atom_site_aniso_U_33
_atom_site_aniso_U_12
_atom_site_aniso_U_13
_atom_site_aniso_U_23
O1 0.095(4) 0.069(3) 0.078(3) 0.025(3) 0.009(3) -0.005(3)
O2 0.075(3) 0.068(3) 0.065(3) -0.003(3) 0.010(3) 0.012(3)
O3 0.081(3) 0.070(3) 0.065(3) -0.005(3) 0.009(3) -0.012(3)
O4 0.122(4) 0.095(4) 0.056(3) 0.029(3) 0.012(3) 0.004(3)
N1 0.071(4) 0.051(3) 0.064(4) 0.016(3) 0.009(3) 0.011(3)
N2 0.079(4) 0.054(3) 0.068(4) 0.013(3) 0.019(3) 0.012(3)
N3 0.061(3) 0.048(3) 0.066(4) 0.010(3) 0.007(3) -0.004(3)
N4 0.086(4) 0.056(4) 0.081(4) 0.021(3) -0.002(3) 0.002(3)
N5 0.052(3) 0.042(3) 0.060(3) 0.000(3) 0.007(3) 0.007(3)
N6 0.063(4) 0.053(3) 0.059(4) -0.001(3) 0.011(3) 0.011(3)
N7 0.053(3) 0.049(3) 0.056(3) 0.005(3) 0.007(3) 0.002(3)
N8 0.090(5) 0.058(4) 0.081(4) -0.008(3) -0.002(3) 0.010(3)
C1 0.064(4) 0.048(4) 0.071(5) 0.008(3) 0.018(3) 0.004(3)
C2 0.057(4) 0.058(4) 0.069(5) 0.007(3) 0.008(3) -0.004(4)
C3 0.048(4) 0.045(4) 0.063(4) 0.006(3) 0.001(3) 0.006(3)
C4 0.051(4) 0.038(3) 0.073(4) 0.003(3) -0.007(3) 0.008(3)
C5 0.048(4) 0.050(4) 0.069(4) 0.009(3) 0.006(3) 0.004(3)
C6 0.074(5) 0.058(4) 0.070(5) 0.016(4) 0.022(4) 0.013(4)
C7 0.077(5) 0.045(4) 0.089(5) 0.017(3) 0.026(4) 0.010(4)
C8 0.100(6) 0.069(5) 0.091(6) 0.014(4) 0.039(4) 0.007(4)
C9 0.057(4) 0.058(4) 0.057(4) 0.007(3) -0.004(3) -0.000(3)
C10 0.058(4) 0.047(4) 0.071(5) 0.004(3) 0.013(3) 0.005(3)
C11 0.057(4) 0.044(4) 0.079(5) -0.001(3) 0.014(3) 0.005(3)
C12 0.058(4) 0.054(4) 0.065(4) 0.006(3) 0.000(3) -0.005(3)
C13 0.054(4) 0.048(4) 0.069(5) 0.003(3) 0.011(3) 0.008(3)
C14 0.052(4) 0.052(4) 0.070(5) -0.000(3) 0.006(3) 0.007(3)
C15 0.056(4) 0.045(4) 0.070(4) -0.002(3) -0.001(3) 0.008(3)
C16 0.076(5) 0.073(5) 0.076(5) 0.010(4) 0.005(4) -0.000(4)
C17 0.055(4) 0.056(4) 0.056(4) 0.011(3) 0.011(3) 0.006(3)
C18 0.056(4) 0.048(4) 0.068(5) 0.000(3) 0.018(3) 0.002(3)
C19 0.041(3) 0.046(4) 0.059(4) 0.004(3) 0.002(3) 0.000(3)
C20 0.053(4) 0.041(3) 0.055(4) 0.007(3) 0.007(3) 0.006(3)
C21 0.050(4) 0.043(4) 0.057(4) 0.007(3) 0.003(3) 0.003(3)
C22 0.063(4) 0.043(4) 0.060(4) 0.003(3) -0.008(3) -0.001(3)
C23 0.061(4) 0.040(4) 0.074(5) 0.003(3) -0.000(3) 0.004(3)
C24 0.104(6) 0.074(5) 0.070(5) 0.004(4) 0.022(4) 0.010(4)
C25 0.064(4) 0.046(4) 0.047(4) 0.007(3) 0.005(3) -0.001(3)
C26 0.055(4) 0.055(4) 0.055(4) 0.010(3) -0.006(3) 0.004(3)
C27 0.070(4) 0.046(4) 0.063(4) 0.013(3) 0.002(3) 0.004(3)
C28 0.077(5) 0.055(4) 0.063(4) 0.015(4) -0.010(4) 0.001(3)
C29 0.068(4) 0.065(4) 0.058(4) 0.013(4) -0.003(3) 0.007(3)
C30 0.074(5) 0.063(4) 0.054(4) 0.015(4) 0.001(3) -0.009(3)
C31 0.076(5) 0.046(4) 0.065(4) 0.016(3) -0.003(3) -0.004(3)
C32 0.083(5) 0.136(7) 0.057(5) 0.019(5) 0.003(4) -0.011(5)

loop_
_atom_type_symbol
_atom_type_description
_atom_type_scat_dispersion_real
_atom_type_scat_dispersion_imag
_atom_type_scat_source
C C 0.0033 0.0016
;
International Tables for Crystallography
(1992, Vol. C, Tables 4.2.6.8 and 6.1.1.4)
;
H H 0.0000 0.0000
;
International Tables for Crystallography
(1992, Vol. C, Table 6.1.1.4)
;
N N 0.0061 0.0033
;
International Tables for Crystallography
(1992, Vol. C, Tables 4.2.6.8 and 6.1.1.4)
;
O O 0.0106 0.0060
;
International Tables for Crystallography
(1992, Vol. C, Tables 4.2.6.8 and 6.1.1.4)
;

loop_
_geom_angle_atom_site_label_1
_geom_angle_atom_site_label_2
_geom_angle_atom_site_label_3
_geom_angle
_geom_angle_publ_flag
_geom_angle_site_symmetry_1
_geom_angle_site_symmetry_2
_geom_angle_site_symmetry_3
C13 O2 C16 117.1(5) yes . . .
C29 O4 C32 117.4(6) yes . . .
N2 N1 C3 121.5(5) yes . . .
N2 N1 C7 116.4(5) yes . . .
C3 N1 C7 122.1(5) yes . . .
N1 N2 C1 116.2(5) yes . . .
C2 N3 C3 118.5(5) yes . . .
N6 N5 C19 122.7(4) yes . . .
N6 N5 C23 114.7(5) yes . . .
C19 N5 C23 122.7(5) yes . . .
N5 N6 C17 114.8(5) yes . . .
C18 N7 C19 117.3(5) yes . . .
N2 C1 C2 123.4(6) yes . . .
N2 C1 C8 117.1(6) yes . . .
C2 C1 C8 119.5(6) yes . . .
O1 C2 N3 122.8(6) yes . . .
O1 C2 C1 119.9(6) yes . . .
N3 C2 C1 117.3(6) yes . . .
N1 C3 N3 122.9(5) yes . . .
N1 C3 C4 114.7(5) yes . . .
N3 C3 C4 122.4(5) yes . . .
C3 C4 C5 123.4(5) yes . . .
C3 C4 C9 114.3(5) yes . . .
C5 C4 C9 122.3(6) yes . . .
C4 C5 C6 117.4(6) yes . . .
C4 C5 C10 123.1(5) yes . . .
C6 C5 C10 119.5(5) yes . . .
C5 C6 C7 120.6(6) yes . . .
N1 C7 C6 121.7(6) yes . . .
N4 C9 C4 176.3(6) yes . . .
C5 C10 C11 120.8(5) yes . . .
C5 C10 C15 120.7(5) yes . . .
C11 C10 C15 118.3(6) yes . . .
C10 C11 C12 121.5(5) yes . . .
C11 C12 C13 119.6(5) yes . . .
O2 C13 C12 124.9(5) yes . . .
O2 C13 C14 115.1(5) yes . . .
C12 C13 C14 120.0(6) yes . . .
C13 C14 C15 120.7(5) yes . . .
C10 C15 C14 119.8(5) yes . . .
N6 C17 C18 124.4(6) yes . . .
N6 C17 C24 116.2(5) yes . . .
C18 C17 C24 119.4(5) yes . . .
O3 C18 N7 123.0(5) yes . . .
O3 C18 C17 119.2(6) yes . . .
N7 C18 C17 117.8(5) yes . . .
N5 C19 N7 123.0(5) yes . . .
N5 C19 C20 116.4(5) yes . . .
N7 C19 C20 120.6(5) yes . . .
C19 C20 C21 122.6(5) yes . . .
C19 C20 C25 116.6(5) yes . . .
C21 C20 C25 120.7(5) yes . . .
C20 C21 C22 116.5(5) yes . . .
C20 C21 C26 124.3(5) yes . . .
C22 C21 C26 119.1(5) yes . . .
C21 C22 C23 121.1(5) yes . . .
N5 C23 C22 120.7(5) yes . . .
N8 C25 C20 178.3(6) yes . . .
C21 C26 C27 122.4(5) yes . . .
C21 C26 C31 119.9(5) yes . . .
C27 C26 C31 117.8(5) yes . . .
C26 C27 C28 120.8(6) yes . . .
C27 C28 C29 119.8(6) yes . . .
O4 C29 C28 114.8(6) yes . . .
O4 C29 C30 125.0(6) yes . . .
C28 C29 C30 120.2(6) yes . . .
C29 C30 C31 120.2(6) yes . . .
C26 C31 C30 121.2(6) yes . . .
C5 C6 H6 119.692 no . . .
C7 C6 H6 119.700 no . . .
N1 C7 H7 119.148 no . . .
C6 C7 H7 119.163 no . . .
C1 C8 H8A 109.470 no . . .
C1 C8 H8B 109.467 no . . .
C1 C8 H8C 109.472 no . . .
H8A C8 H8B 109.472 no . . .
H8A C8 H8C 109.475 no . . .
H8B C8 H8C 109.470 no . . .
C10 C11 H11 119.226 no . . .
C12 C11 H11 119.235 no . . .
C11 C12 H12 120.197 no . . .
C13 C12 H12 120.199 no . . .
C13 C14 H14 119.624 no . . .
C15 C14 H14 119.630 no . . .
C10 C15 H15 120.115 no . . .
C14 C15 H15 120.099 no . . .
O2 C16 H16A 109.467 no . . .
O2 C16 H16B 109.466 no . . .
O2 C16 H16C 109.464 no . . .
H16A C16 H16B 109.478 no . . .
H16A C16 H16C 109.476 no . . .
H16B C16 H16C 109.477 no . . .
C21 C22 H22 119.448 no . . .
C23 C22 H22 119.457 no . . .
N5 C23 H23 119.678 no . . .
C22 C23 H23 119.667 no . . .
C17 C24 H24A 109.463 no . . .
C17 C24 H24B 109.471 no . . .
C17 C24 H24C 109.475 no . . .
H24A C24 H24B 109.473 no . . .
H24A C24 H24C 109.475 no . . .
H24B C24 H24C 109.469 no . . .
C26 C27 H27 119.576 no . . .
C28 C27 H27 119.575 no . . .
C27 C28 H28 120.126 no . . .
C29 C28 H28 120.121 no . . .
C29 C30 H30 119.905 no . . .
C31 C30 H30 119.916 no . . .
C26 C31 H31 119.413 no . . .
C30 C31 H31 119.399 no . . .
O4 C32 H32A 109.476 no . . .
O4 C32 H32B 109.477 no . . .
O4 C32 H32C 109.478 no . . .
H32A C32 H32B 109.467 no . . .
H32A C32 H32C 109.465 no . . .
H32B C32 H32C 109.464 no . . .

loop_
_geom_bond_atom_site_label_1
_geom_bond_atom_site_label_2
_geom_bond_distance
_geom_bond_publ_flag
_geom_bond_site_symmetry_1
_geom_bond_site_symmetry_2
O1 C2 1.225(8) yes . .
O2 C13 1.375(8) yes . .
O2 C16 1.431(7) yes . .
O3 C18 1.245(7) yes . .
O4 C29 1.359(8) yes . .
O4 C32 1.426(9) yes . .
N1 N2 1.377(7) yes . .
N1 C3 1.389(7) yes . .
N1 C7 1.368(8) yes . .
N2 C1 1.291(8) yes . .
N3 C2 1.368(8) yes . .
N3 C3 1.307(7) yes . .
N4 C9 1.149(9) yes . .
N5 N6 1.378(7) yes . .
N5 C19 1.367(7) yes . .
N5 C23 1.374(7) yes . .
N6 C17 1.290(7) yes . .
N7 C18 1.368(8) yes . .
N7 C19 1.320(7) yes . .
N8 C25 1.138(8) yes . .
C1 C2 1.476(9) yes . .
C1 C8 1.478(9) yes . .
C3 C4 1.437(8) yes . .
C4 C5 1.371(8) yes . .
C4 C9 1.451(8) yes . .
C5 C6 1.406(9) yes . .
C5 C10 1.480(9) yes . .
C6 C7 1.337(9) yes . .
C10 C11 1.384(8) yes . .
C10 C15 1.397(8) yes . .
C11 C12 1.396(9) yes . .
C12 C13 1.360(8) yes . .
C13 C14 1.387(8) yes . .
C14 C15 1.388(9) yes . .
C17 C18 1.458(8) yes . .
C17 C24 1.502(9) yes . .
C19 C20 1.416(8) yes . .
C20 C21 1.394(7) yes . .
C20 C25 1.443(8) yes . .
C21 C22 1.425(8) yes . .
C21 C26 1.473(8) yes . .
C22 C23 1.338(9) yes . .
C26 C27 1.400(8) yes . .
C26 C31 1.404(8) yes . .
C27 C28 1.378(9) yes . .
C28 C29 1.397(9) yes . .
C29 C30 1.367(9) yes . .
C30 C31 1.375(9) yes . .
C6 H6 0.930 no . .
C7 H7 0.930 no . .
C8 H8A 0.960 no . .
C8 H8B 0.960 no . .
C8 H8C 0.960 no . .
C11 H11 0.930 no . .
C12 H12 0.930 no . .
C14 H14 0.930 no . .
C15 H15 0.930 no . .
C16 H16A 0.960 no . .
C16 H16B 0.960 no . .
C16 H16C 0.960 no . .
C22 H22 0.930 no . .
C23 H23 0.930 no . .
C24 H24A 0.960 no . .
C24 H24B 0.960 no . .
C24 H24C 0.960 no . .
C27 H27 0.930 no . .
C28 H28 0.930 no . .
C30 H30 0.930 no . .
C31 H31 0.930 no . .
C32 H32A 0.960 no . .
C32 H32B 0.960 no . .
C32 H32C 0.960 no . .

loop_
_geom_contact_atom_site_label_1
_geom_contact_atom_site_label_2
_geom_contact_distance
_geom_contact_publ_flag
_geom_contact_site_symmetry_1
_geom_contact_site_symmetry_2
O1 N2 3.521(7) no . .
O1 C3 3.434(7) no . .
O1 C8 2.823(8) no . .
O3 N6 3.526(6) no . .
O3 C19 3.457(7) no . .
O3 C24 2.811(8) no . .
O4 C27 3.596(8) no . .
N1 C2 2.713(8) no . .
N1 C5 2.773(8) no . .
N2 N3 2.819(7) no . .
N2 C6 3.581(8) no . .
N3 N4 3.456(7) no . .
N3 C9 2.743(8) no . .
N4 C3 3.453(8) no . .
N4 C5 3.521(8) no . .
N4 C15 3.452(8) no . .
N5 C18 2.693(7) no . .
N5 C21 2.775(7) no . .
N6 N7 2.830(6) no . .
N6 C22 3.563(8) no . .
N7 N8 3.464(7) no . .
N7 C25 2.738(7) no . .
N8 C19 3.463(8) no . .
N8 C21 3.495(7) no . .
N8 C27 3.401(8) no . .
C1 C3 2.673(8) no . .
C1 C7 3.495(9) no . .
C3 C6 2.809(8) no . .
C4 C7 2.720(8) no . .
C4 C15 3.097(9) no . .
C6 C11 3.007(9) no . .
C9 C10 2.956(9) no . .
C9 C15 3.032(9) no . .
C10 C13 2.792(9) no . .
C11 C14 2.743(8) no . .
C12 C15 2.777(8) no . .
C12 C16 2.824(9) no . .
C17 C19 2.657(8) no . .
C17 C23 3.473(8) no . .
C19 C22 2.794(7) no . .
C20 C23 2.741(8) no . .
C20 C27 3.138(8) no . .
C22 C31 3.023(9) no . .
C25 C26 2.963(7) no . .
C25 C27 3.038(8) no . .
C26 C29 2.790(8) no . .
C27 C30 2.769(8) no . .
C28 C31 2.762(9) no . .
C30 C32 2.807(9) no . .
O1 N4 3.423(7) no . 2_567
O1 C4 3.450(7) no . 2_567
O1 C9 3.142(7) no . 2_567
O1 C30 3.295(8) no . 2_567
O1 C31 3.243(8) no . 2_567
O1 C32 3.465(8) no . 1_455
O2 N5 3.481(6) no . .
O2 N6 3.446(7) no . .
O2 C14 3.469(8) no . 2_566
O2 C17 3.420(8) no . .
O2 C18 3.534(8) no . .
O2 C19 3.582(7) no . .
O2 C23 3.489(7) no . 2_666
O3 N8 3.592(8) no . 2_656
O3 C11 3.304(7) no . 2_556
O3 C16 3.600(8) no . .
O3 C20 3.492(7) no . 2_656
O3 C25 3.298(8) no . 2_656
O3 C27 3.475(7) no . 2_656
O4 C1 3.510(8) no . 1_655
O4 C2 3.490(7) no . 1_655
O4 C28 3.549(8) no . 2_657
N1 C28 3.503(8) no . 1_455
N2 C7 3.568(8) no . 2_557
N2 C32 3.596(9) no . .
N3 N3 3.321(6) no . 2_567
N3 C29 3.590(7) no . 1_455
N3 C30 3.522(8) no . 1_455
N4 O1 3.423(7) no . 2_567
N4 C1 3.486(7) no . 2_567
N4 C2 3.467(8) no . 2_567
N4 C8 3.450(8) no . 2_567
N4 C22 3.489(7) no . 1_455
N4 C32 3.130(9) no . 2_567
N5 O2 3.481(6) no . .
N6 O2 3.446(7) no . .
N6 C23 3.483(8) no . 2_666
N7 N7 3.391(7) no . 2_656
N8 O3 3.592(8) no . 2_656
N8 C8 3.525(9) no . 2_557
N8 C16 3.222(8) no . 2_556
N8 C17 3.435(9) no . 2_656
N8 C18 3.431(9) no . 2_656
C1 O4 3.510(8) no . 1_455
C1 N4 3.486(7) no . 2_567
C2 O4 3.490(7) no . 1_455
C2 N4 3.467(8) no . 2_567
C2 C9 3.392(8) no . 2_567
C4 O1 3.450(7) no . 2_567
C7 N2 3.568(8) no . 2_557
C8 N4 3.450(8) no . 2_567
C8 N8 3.525(9) no . 2_557
C9 O1 3.142(7) no . 2_567
C9 C2 3.392(8) no . 2_567
C9 C22 3.501(8) no . 1_455
C10 C22 3.571(9) no . 1_455
C11 O3 3.304(7) no . 2_556
C11 C22 3.568(9) no . 1_455
C11 C25 3.594(9) no . .
C13 C19 3.441(8) no . .
C14 O2 3.469(8) no . 2_566
C14 C16 3.531(9) no . 2_566
C16 O3 3.600(8) no . .
C16 N8 3.222(8) no . 2_556
C16 C14 3.531(9) no . 2_566
C16 C17 3.580(9) no . .
C16 C18 3.415(9) no . .
C17 O2 3.420(8) no . .
C17 N8 3.435(9) no . 2_656
C17 C16 3.580(9) no . .
C18 O2 3.534(8) no . .
C18 N8 3.431(9) no . 2_656
C18 C16 3.415(9) no . .
C18 C25 3.314(9) no . 2_656
C19 O2 3.582(7) no . .
C19 C13 3.441(8) no . .
C20 O3 3.492(7) no . 2_656
C22 N4 3.489(7) no . 1_655
C22 C9 3.501(8) no . 1_655
C22 C10 3.571(9) no . 1_655
C22 C11 3.568(9) no . 1_655
C23 O2 3.489(7) no . 2_666
C23 N6 3.483(8) no . 2_666
C25 O3 3.298(8) no . 2_656
C25 C11 3.594(9) no . .
C25 C18 3.314(9) no . 2_656
C27 O3 3.475(7) no . 2_656
C28 O4 3.549(8) no . 2_657
C28 N1 3.503(8) no . 1_655
C29 N3 3.590(7) no . 1_655
C30 O1 3.295(8) no . 2_567
C30 N3 3.522(8) no . 1_655
C31 O1 3.243(8) no . 2_567
C32 O1 3.465(8) no . 1_655
C32 N2 3.596(9) no . .
C32 N4 3.130(9) no . 2_567
O1 H8B 2.7205 no . .
O1 H8C 2.8637 no . .
O2 H12 2.6341 no . .
O2 H14 2.4684 no . .
O3 H24B 2.8843 no . .
O3 H24C 2.6764 no . .
O4 H28 2.4716 no . .
O4 H30 2.6283 no . .
N1 H6 3.1972 no . .
N2 H7 2.4708 no . .
N2 H8A 2.3996 no . .
N2 H8B 3.0017 no . .
N2 H8C 2.9546 no . .
N4 H15 3.0316 no . .
N5 H22 3.1926 no . .
N6 H23 2.4499 no . .
N6 H24A 2.4110 no . .
N6 H24B 2.9311 no . .
N6 H24C 3.0375 no . .
N8 H27 2.9796 no . .
C2 H8A 3.3405 no . .
C2 H8B 2.7399 no . .
C2 H8C 2.8042 no . .
C3 H7 3.2411 no . .
C4 H6 3.2139 no . .
C4 H15 2.9001 no . .
C5 H7 3.2201 no . .
C5 H11 2.6379 no . .
C5 H15 2.6626 no . .
C6 H11 2.7828 no . .
C9 H15 2.6628 no . .
C10 H6 2.6397 no . .
C10 H12 3.2603 no . .
C10 H14 3.2475 no . .
C11 H6 2.7641 no . .
C11 H15 3.2316 no . .
C12 H14 3.2137 no . .
C12 H16A 2.7445 no . .
C12 H16B 2.7789 no . .
C13 H11 3.2147 no . .
C13 H15 3.2497 no . .
C13 H16A 2.5685 no . .
C13 H16B 2.6710 no . .
C13 H16C 3.1870 no . .
C14 H12 3.2213 no . .
C15 H11 3.2281 no . .
C16 H12 2.5340 no . .
C18 H24A 3.3379 no . .
C18 H24B 2.8369 no . .
C18 H24C 2.7248 no . .
C19 H23 3.2327 no . .
C20 H22 3.2410 no . .
C20 H27 2.9486 no . .
C21 H23 3.2461 no . .
C21 H27 2.6828 no . .
C21 H31 2.6358 no . .
C22 H31 2.7924 no . .
C25 H27 2.6797 no . .
C26 H22 2.6431 no . .
C26 H28 3.2543 no . .
C26 H30 3.2577 no . .
C27 H31 3.2422 no . .
C28 H30 3.2366 no . .
C29 H27 3.2389 no . .
C29 H31 3.2117 no . .
C29 H32A 2.5625 no . .
C29 H32B 2.6601 no . .
C29 H32C 3.1726 no . .
C30 H28 3.2334 no . .
C30 H32A 2.6822 no . .
C30 H32B 2.8052 no . .
C31 H22 2.7974 no . .
C31 H27 3.2438 no . .
C32 H30 2.5098 no . .
H6 H7 2.2517 no . .
H6 H11 2.4117 no . .
H11 H12 2.3181 no . .
H12 H16A 2.3693 no . .
H12 H16B 2.2972 no . .
H12 H16C 3.4877 no . .
H14 H15 2.3145 no . .
H22 H23 2.2561 no . .
H22 H31 2.4507 no . .
H27 H28 2.3041 no . .
H30 H31 2.2957 no . .
H30 H32A 2.2597 no . .
H30 H32B 2.3515 no . .
H30 H32C 3.4621 no . .
O1 H15 2.8644 no . 2_567
O1 H24A 3.4667 no . 1_456
O1 H30 2.7173 no . 2_567
O1 H31 2.6063 no . 2_567
O1 H32B 2.6265 no . 1_455
O2 H14 3.2701 no . 2_566
O2 H23 2.5725 no . 2_666
O3 H6 3.1949 no . 2_556
O3 H11 2.3782 no . 2_556
O3 H16B 2.7847 no . .
O3 H27 2.5905 no . 2_656
O4 H8B 3.4833 no . 1_655
O4 H28 2.6212 no . 2_657
N1 H28 3.5001 no . 1_455
N1 H32A 3.0559 no . .
N2 H7 2.6676 no . 2_557
N2 H32A 2.8452 no . .
N3 H30 3.3007 no . 2_567
N4 H8C 2.6670 no . 2_567
N4 H16C 2.9216 no . 2_566
N4 H22 2.5998 no . 1_455
N4 H24B 2.8487 no . 2_566
N4 H32A 2.8770 no . 2_567
N4 H32B 3.0450 no . 2_567
N4 H32C 2.9372 no . 2_567
N6 H14 2.7114 no . 2_666
N6 H16A 3.0581 no . 1_655
N6 H23 2.9845 no . 2_666
N7 H11 3.3799 no . 2_556
N7 H12 3.5747 no . .
N7 H12 3.4769 no . 2_556
N7 H16B 3.1217 no . .
N8 H6 2.9696 no . .
N8 H8A 3.1735 no . 2_557
N8 H8B 3.3094 no . 2_557
N8 H8C 3.5224 no . 2_557
N8 H11 3.5776 no . .
N8 H12 3.0802 no . 2_556
N8 H16A 2.8204 no . 2_556
N8 H16B 2.7895 no . 2_556
N8 H24C 3.1137 no . 2_656
C1 H7 3.3420 no . 2_557
C1 H32A 3.0965 no . .
C2 H30 3.3740 no . 2_567
C2 H32B 2.9894 no . 1_455
C3 H32A 3.4726 no . .
C4 H22 3.4348 no . 1_455
C6 H8A 3.1416 no . 2_557
C6 H27 3.5978 no . 1_455
C7 H8A 3.0038 no . 2_557
C8 H6 3.5413 no . 2_557
C8 H7 3.1425 no . 2_557
C8 H16C 3.4869 no . 1_556
C8 H24C 2.9887 no . 1_456
C8 H28 3.5041 no . 2_557
C9 H8C 3.3790 no . 2_567
C9 H22 2.7436 no . 1_455
C9 H32A 3.5100 no . 2_567
C10 H22 3.4895 no . 1_455
C13 H23 3.5772 no . 2_666
C14 H16A 3.2165 no . 2_566
C14 H16C 3.3738 no . 2_566
C14 H24A 3.3439 no . 2_666
C15 H16C 3.4107 no . 2_566
C15 H24A 3.4331 no . 2_666
C15 H31 3.1102 no . .
C16 H8C 3.2144 no . 1_554
C16 H14 3.1533 no . 2_566
C16 H23 3.4413 no . 2_666
C16 H24B 3.3932 no . .
C17 H14 3.5241 no . 2_666
C17 H16A 3.3887 no . 1_655
C17 H16B 3.2389 no . .
C17 H16C 3.5117 no . .
C17 H23 3.4778 no . 2_666
C18 H11 3.2228 no . 2_556
C18 H16B 2.7300 no . .
C18 H27 3.4826 no . 2_656
C21 H11 3.5596 no . 1_655
C22 H14 3.5765 no . .
C22 H24A 3.3545 no . 2_666
C23 H14 3.4220 no . .
C24 H8B 2.8623 no . 1_654
C24 H14 3.4810 no . 2_666
C24 H16A 3.5770 no . 1_655
C24 H16C 3.5520 no . .
C24 H22 3.3544 no . 2_666
C24 H32C 3.0587 no . 1_554
C25 H6 3.3026 no . .
C25 H12 3.5702 no . 2_556
C27 H8A 3.5712 no . 2_557
C28 H8A 3.3650 no . 2_557
C28 H8B 3.5695 no . 2_557
C31 H15 3.2663 no . .
C32 H8B 3.5234 no . 1_655
C32 H24B 3.2978 no . 1_556
C32 H24C 3.4782 no . 1_556
C32 H28 3.4810 no . 2_657
H6 O3 3.1949 no . 2_556
H6 N8 2.9696 no . .
H6 C8 3.5413 no . 2_557
H6 C25 3.3026 no . .
H6 H8A 2.6480 no . 2_557
H7 N2 2.6676 no . 2_557
H7 C1 3.3420 no . 2_557
H7 C8 3.1425 no . 2_557
H7 H7 3.3078 no . 2_557
H7 H8A 2.3418 no . 2_557
H7 H8C 3.5493 no . 2_557
H7 H32C 3.4294 no . 2_557
H8A N8 3.1735 no . 2_557
H8A C6 3.1416 no . 2_557
H8A C7 3.0038 no . 2_557
H8A C27 3.5712 no . 2_557
H8A C28 3.3650 no . 2_557
H8A H6 2.6480 no . 2_557
H8A H7 2.3418 no . 2_557
H8A H24C 3.3915 no . 1_456
H8A H27 3.5536 no . 2_557
H8A H28 3.2330 no . 2_557
H8B O4 3.4833 no . 1_455
H8B N8 3.3094 no . 2_557
H8B C24 2.8623 no . 1_456
H8B C28 3.5695 no . 2_557
H8B C32 3.5234 no . 1_455
H8B H24A 2.8603 no . 1_456
H8B H24B 3.3872 no . 1_456
H8B H24C 2.0858 no . 1_456
H8B H27 3.3277 no . 2_557
H8B H28 3.1357 no . 2_557
H8B H32B 3.2980 no . 1_455
H8B H32C 3.2604 no . 1_455
H8C N4 2.6670 no . 2_567
H8C N8 3.5224 no . 2_557
H8C C9 3.3790 no . 2_567
H8C C16 3.2144 no . 1_556
H8C H7 3.5493 no . 2_557
H8C H15 3.3949 no . 2_567
H8C H16A 3.2191 no . 1_556
H8C H16B 3.3428 no . 1_556
H8C H16C 2.6008 no . 1_556
H8C H24A 3.4888 no . 1_456
H8C H24C 3.2348 no . 1_456
H8C H32A 3.5510 no . .
H8C H32C 3.4867 no . .
H11 O3 2.3782 no . 2_556
H11 N7 3.3799 no . 2_556
H11 N8 3.5776 no . .
H11 C18 3.2228 no . 2_556
H11 C21 3.5596 no . 1_455
H11 H27 3.5323 no . 1_455
H12 N7 3.5747 no . .
H12 N7 3.4769 no . 2_556
H12 N8 3.0802 no . 2_556
H12 C25 3.5702 no . 2_556
H14 O2 3.2701 no . 2_566
H14 N6 2.7114 no . 2_666
H14 C16 3.1533 no . 2_566
H14 C17 3.5241 no . 2_666
H14 C22 3.5765 no . .
H14 C23 3.4220 no . .
H14 C24 3.4810 no . 2_666
H14 H16A 2.6231 no . 2_566
H14 H16C 3.1770 no . 2_566
H14 H23 3.0049 no . 2_666
H14 H24A 2.6973 no . 2_666
H15 O1 2.8644 no . 2_567
H15 C31 3.2663 no . .
H15 H8C 3.3949 no . 2_567
H15 H16A 3.5927 no . 2_566
H15 H16C 3.2260 no . 2_566
H15 H24A 2.8900 no . 2_666
H15 H31 2.6056 no . .
H16A N6 3.0581 no . 1_455
H16A N8 2.8204 no . 2_556
H16A C14 3.2165 no . 2_566
H16A C17 3.3887 no . 1_455
H16A C24 3.5770 no . 1_455
H16A H8C 3.2191 no . 1_554
H16A H14 2.6231 no . 2_566
H16A H15 3.5927 no . 2_566
H16A H24A 3.2211 no . 1_455
H16A H24C 3.5507 no . 1_455
H16B O3 2.7847 no . .
H16B N7 3.1217 no . .
H16B N8 2.7895 no . 2_556
H16B C17 3.2389 no . .
H16B C18 2.7300 no . .
H16B H8C 3.3428 no . 1_554
H16B H24B 3.2925 no . .
H16C N4 2.9216 no . 2_566
H16C C8 3.4869 no . 1_554
H16C C14 3.3738 no . 2_566
H16C C15 3.4107 no . 2_566
H16C C17 3.5117 no . .
H16C C24 3.5520 no . .
H16C H8C 2.6008 no . 1_554
H16C H14 3.1770 no . 2_566
H16C H15 3.2260 no . 2_566
H16C H22 3.5789 no . 2_666
H16C H23 3.1957 no . 2_666
H16C H24B 2.8042 no . .
H22 N4 2.5998 no . 1_655
H22 C4 3.4348 no . 1_655
H22 C9 2.7436 no . 1_655
H22 C10 3.4895 no . 1_655
H22 C24 3.3544 no . 2_666
H22 H16C 3.5789 no . 2_666
H22 H24A 2.9371 no . 2_666
H22 H24B 2.9369 no . 2_666
H23 O2 2.5725 no . 2_666
H23 N6 2.9845 no . 2_666
H23 C13 3.5772 no . 2_666
H23 C16 3.4413 no . 2_666
H23 C17 3.4778 no . 2_666
H23 H14 3.0049 no . 2_666
H23 H16C 3.1957 no . 2_666
H23 H23 3.5889 no . 2_666
H23 H24A 3.4682 no . 2_666
H23 H24B 3.4723 no . 2_666
H24A O1 3.4667 no . 1_654
H24A C14 3.3439 no . 2_666
H24A C15 3.4331 no . 2_666
H24A C22 3.3545 no . 2_666
H24A H8B 2.8603 no . 1_654
H24A H8C 3.4888 no . 1_654
H24A H14 2.6973 no . 2_666
H24A H15 2.8900 no . 2_666
H24A H16A 3.2211 no . 1_655
H24A H22 2.9371 no . 2_666
H24A H23 3.4682 no . 2_666
H24A H31 3.2503 no . 2_666
H24A H32C 3.4987 no . 1_554
H24B N4 2.8487 no . 2_566
H24B C16 3.3932 no . .
H24B C32 3.2978 no . 1_554
H24B H8B 3.3872 no . 1_654
H24B H16B 3.2925 no . .
H24B H16C 2.8042 no . .
H24B H22 2.9369 no . 2_666
H24B H23 3.4723 no . 2_666
H24B H32B 3.2344 no . 1_554
H24B H32C 2.5426 no . 1_554
H24C N8 3.1137 no . 2_656
H24C C8 2.9887 no . 1_654
H24C C32 3.4782 no . 1_554
H24C H8A 3.3915 no . 1_654
H24C H8B 2.0858 no . 1_654
H24C H8C 3.2348 no . 1_654
H24C H16A 3.5507 no . 1_655
H24C H27 2.9494 no . 2_656
H24C H32B 3.4261 no . 1_554
H24C H32C 2.7576 no . 1_554
H27 O3 2.5905 no . 2_656
H27 C6 3.5978 no . 1_655
H27 C18 3.4826 no . 2_656
H27 H8A 3.5536 no . 2_557
H27 H8B 3.3277 no . 2_557
H27 H11 3.5323 no . 1_655
H27 H24C 2.9494 no . 2_656
H28 O4 2.6212 no . 2_657
H28 N1 3.5001 no . 1_655
H28 C8 3.5041 no . 2_557
H28 C32 3.4810 no . 2_657
H28 H8A 3.2330 no . 2_557
H28 H8B 3.1357 no . 2_557
H28 H28 3.0000 no . 2_657
H28 H32C 3.2317 no . 2_657
H30 O1 2.7173 no . 2_567
H30 N3 3.3007 no . 2_567
H30 C2 3.3740 no . 2_567
H30 H30 3.5696 no . 2_667
H30 H32B 3.4704 no . 2_667
H31 O1 2.6063 no . 2_567
H31 C15 3.1102 no . .
H31 H15 2.6056 no . .
H31 H24A 3.2503 no . 2_666
H31 H32B 3.3385 no . 2_667
H32A N1 3.0559 no . .
H32A N2 2.8452 no . .
H32A N4 2.8770 no . 2_567
H32A C1 3.0965 no . .
H32A C3 3.4726 no . .
H32A C9 3.5100 no . 2_567
H32A H8C 3.5510 no . .
H32B O1 2.6265 no . 1_655
H32B N4 3.0450 no . 2_567
H32B C2 2.9894 no . 1_655
H32B H8B 3.2980 no . 1_655
H32B H24B 3.2344 no . 1_556
H32B H24C 3.4261 no . 1_556
H32B H30 3.4704 no . 2_667
H32B H31 3.3385 no . 2_667
H32C N4 2.9372 no . 2_567
H32C C24 3.0587 no . 1_556
H32C H7 3.4294 no . 2_557
H32C H8B 3.2604 no . 1_655
H32C H8C 3.4867 no . .
H32C H24A 3.4987 no . 1_556
H32C H24B 2.5426 no . 1_556
H32C H24C 2.7576 no . 1_556
H32C H28 3.2317 no . 2_657

loop_
_geom_torsion_atom_site_label_1
_geom_torsion_atom_site_label_2
_geom_torsion_atom_site_label_3
_geom_torsion_atom_site_label_4
_geom_torsion
_geom_torsion_publ_flag
_geom_torsion_site_symmetry_1
_geom_torsion_site_symmetry_2
_geom_torsion_site_symmetry_3
_geom_torsion_site_symmetry_4
C16 O2 C13 C12 14.5(8) no . . . .
C16 O2 C13 C14 -168.3(5) no . . . .
C32 O4 C29 C28 -175.0(5) no . . . .
C32 O4 C29 C30 5.7(8) no . . . .
N2 N1 C3 N3 -4.9(8) no . . . .
N2 N1 C3 C4 177.1(4) no . . . .
C3 N1 N2 C1 3.5(7) no . . . .
N2 N1 C7 C6 -178.6(5) no . . . .
C7 N1 N2 C1 -177.7(5) no . . . .
C3 N1 C7 C6 0.3(8) no . . . .
C7 N1 C3 N3 176.3(5) no . . . .
C7 N1 C3 C4 -1.7(7) no . . . .
N1 N2 C1 C2 1.4(8) no . . . .
N1 N2 C1 C8 -179.3(4) no . . . .
C2 N3 C3 N1 1.0(7) no . . . .
C2 N3 C3 C4 178.8(4) no . . . .
C3 N3 C2 O1 -178.2(5) no . . . .
C3 N3 C2 C1 3.6(7) no . . . .
N6 N5 C19 N7 -1.1(8) no . . . .
N6 N5 C19 C20 -179.3(4) no . . . .
C19 N5 N6 C17 1.2(7) no . . . .
N6 N5 C23 C22 177.3(5) no . . . .
C23 N5 N6 C17 -177.8(4) no . . . .
C19 N5 C23 C22 -1.8(8) no . . . .
C23 N5 C19 N7 177.8(5) no . . . .
C23 N5 C19 C20 -0.3(8) no . . . .
N5 N6 C17 C18 -0.8(8) no . . . .
N5 N6 C17 C24 178.1(4) no . . . .
C18 N7 C19 N5 0.6(8) no . . . .
C18 N7 C19 C20 178.7(5) no . . . .
C19 N7 C18 O3 -178.8(5) no . . . .
C19 N7 C18 C17 -0.2(7) no . . . .
N2 C1 C2 O1 176.7(5) no . . . .
N2 C1 C2 N3 -5.0(8) no . . . .
C8 C1 C2 O1 -2.6(8) no . . . .
C8 C1 C2 N3 175.6(5) no . . . .
N1 C3 C4 C5 -0.3(7) no . . . .
N1 C3 C4 C9 178.2(4) no . . . .
N3 C3 C4 C5 -178.3(5) no . . . .
N3 C3 C4 C9 0.3(7) no . . . .
C3 C4 C5 C6 3.5(8) no . . . .
C3 C4 C5 C10 -178.6(4) no . . . .
C9 C4 C5 C6 -174.9(5) no . . . .
C9 C4 C5 C10 3.0(8) no . . . .
C4 C5 C6 C7 -5.0(8) no . . . .
C4 C5 C10 C11 -136.0(5) no . . . .
C4 C5 C10 C15 48.4(8) no . . . .
C6 C5 C10 C11 41.8(8) no . . . .
C6 C5 C10 C15 -133.8(6) no . . . .
C10 C5 C6 C7 177.1(5) no . . . .
C5 C6 C7 N1 3.2(9) no . . . .
C5 C10 C11 C12 -177.3(5) no . . . .
C5 C10 C15 C14 175.8(5) no . . . .
C11 C10 C15 C14 0.1(8) no . . . .
C15 C10 C11 C12 -1.7(9) no . . . .
C10 C11 C12 C13 1.6(9) no . . . .
C11 C12 C13 O2 177.2(5) no . . . .
C11 C12 C13 C14 0.2(9) no . . . .
O2 C13 C14 C15 -179.1(5) no . . . .
C12 C13 C14 C15 -1.7(9) no . . . .
C13 C14 C15 C10 1.6(9) no . . . .
N6 C17 C18 O3 179.0(6) no . . . .
N6 C17 C18 N7 0.3(9) no . . . .
C24 C17 C18 O3 0.2(9) no . . . .
C24 C17 C18 N7 -178.5(5) no . . . .
N5 C19 C20 C21 1.7(8) no . . . .
N5 C19 C20 C25 177.9(4) no . . . .
N7 C19 C20 C21 -176.5(5) no . . . .
N7 C19 C20 C25 -0.4(8) no . . . .
C19 C20 C21 C22 -1.0(8) no . . . .
C19 C20 C21 C26 179.4(5) no . . . .
C25 C20 C21 C22 -177.0(5) no . . . .
C25 C20 C21 C26 3.4(8) no . . . .
C20 C21 C22 C23 -1.2(8) no . . . .
C20 C21 C26 C27 45.0(8) no . . . .
C20 C21 C26 C31 -134.3(6) no . . . .
C22 C21 C26 C27 -134.7(5) no . . . .
C22 C21 C26 C31 46.1(7) no . . . .
C26 C21 C22 C23 178.5(5) no . . . .
C21 C22 C23 N5 2.6(9) no . . . .
C21 C26 C27 C28 -179.6(5) no . . . .
C21 C26 C31 C30 178.0(5) no . . . .
C27 C26 C31 C30 -1.3(8) no . . . .
C31 C26 C27 C28 -0.3(8) no . . . .
C26 C27 C28 C29 2.2(8) no . . . .
C27 C28 C29 O4 178.1(5) no . . . .
C27 C28 C29 C30 -2.5(8) no . . . .
O4 C29 C30 C31 -179.9(5) no . . . .
C28 C29 C30 C31 0.8(9) no . . . .
C29 C30 C31 C26 1.1(9) no . . . .
